data_7160481
loop_
_publ_author_name
'Migulin, Alexander V.'
'Milyutin, Constantine V.'
'Lichitsky, Boris V.'
'Korobkov, Stepan M.'
'Komogortsev, Andrey N.'

_publ_section_title
;
 Investigation of the photochemical behavior of allomaltol-containing
 2-aminothiazole derivatives.
;
_journal_issue 17
_journal_name_full 'Organic &amp; biomolecular chemistry'
_journal_page_first 4172
_journal_page_last 4185
_journal_paper_doi 10.1039/d5ob00264h
_journal_volume 23
_journal_year 2025
_chemical_formula_moiety 'C22 H18 Cl N4 O S, I, 2(H2 O)'
_chemical_formula_sum 'C22 H22 Cl I N4 O3 S'
_chemical_formula_weight 584.84
_space_group_crystal_system triclinic
_space_group_IT_number 2
_space_group_name_Hall '-P 1'
_space_group_name_H-M_alt 'P -1'
_atom_sites_solution_hydrogens mixed
_atom_sites_solution_primary dual
_atom_sites_solution_secondary difmap
_audit_creation_date 2024-10-25
_audit_creation_method
;
Olex2 1.5
(compiled 2024.02.16 svn.r378c4104 for OlexSys, GUI svn.r6928)
;
_audit_update_record
;
2024-11-29 deposited with the CCDC.	2025-03-24 downloaded from the CCDC.
;
_cell_angle_alpha 97.8836(4)
_cell_angle_beta 99.1687(5)
_cell_angle_gamma 97.7247(5)
_cell_formula_units_Z 2
_cell_length_a 8.18997(5)
_cell_length_b 8.95782(5)
_cell_length_c 17.13924(9)
_cell_measurement_reflns_used 22999
_cell_measurement_temperature 100.00(10)
_cell_measurement_theta_max 79.6090
_cell_measurement_theta_min 5.0260
_cell_volume 1213.809(12)
_computing_cell_refinement 'CrysAlisPro 1.171.43.141a (Rigaku OD, 2024)'
_computing_data_collection 'CrysAlisPro system (CCD 43.136a 64-bit (release 23-08-2024))'
_computing_data_reduction 'CrysAlisPro 1.171.43.141a (Rigaku OD, 2024)'
_computing_molecular_graphics 'Olex2 1.5 (Dolomanov et al., 2009)'
_computing_publication_material 'Olex2 1.5 (Dolomanov et al., 2009)'
_computing_structure_refinement 'XL  (Sheldrick, 2008)'
_computing_structure_solution 'SHELXT 2014/5 (Sheldrick, 2014)'
_diffrn_ambient_environment N~2~
_diffrn_ambient_temperature 100.00(10)
_diffrn_detector 'Hybrid Pixel Array Detector'
_diffrn_detector_area_resol_mean 10.0000
_diffrn_detector_type HyPix
_diffrn_measured_fraction_theta_full 0.999
_diffrn_measured_fraction_theta_max 0.992
_diffrn_measurement_details
;
List of Runs (angles in degrees, time in seconds):

  # Type    Start    End  Width  t~exp~   \w     \q     \k     \f   Frames
#--------------------------------------------------------------------------
  1  \w    -26.00  41.00   0.50    0.32    --  -41.40  19.00 -43.00  134
  2  \w    -21.00 123.00   0.50    0.32    --   41.40  19.00 -43.00  288
  3  \w    -21.00 123.00   0.50    0.32    --   41.40  19.00 -43.00  288
  4  \w    -43.00  27.00   0.50    0.32    --   41.40 -19.00 148.00  140
  5  \w   -177.00 -40.00   0.50    0.32    -- -100.00 -19.00 148.00  274
  6  \w   -177.00 -40.00   0.50    0.32    -- -100.00 -19.00 148.00  274
  7  \w     59.00 178.00   0.50    0.32    --  121.50  19.00 -43.00  238
  8  \w     -1.00  44.00   0.50    0.80    --    0.00 -99.00  90.00   90
  9  \w    -26.00  83.00   0.50    0.80    --    0.00  19.00 -43.00  218
 10  \w   -126.00  19.00   0.50    0.32    --  -41.40 -19.00 148.00  290
 11  \w    -43.00  27.00   0.50    0.32    --   41.40 -19.00   0.00  140
 12  \w     34.00  99.00   0.50    0.32    --   41.40-125.00-150.00  130
 13  \w     -1.00  86.00   0.50    0.32    --   41.40 -99.00  30.00  174
 14  \w     -1.00  86.00   0.50    0.32    --   41.40 -99.00 150.00  174
 15  \w     -1.00  86.00   0.50    0.32    --   41.40 -99.00  30.00  174
 16  \w     34.00  99.00   0.50    0.32    --   41.40-125.00  30.00  130
 17  \w     -1.00  28.00   0.50    0.32    --   41.40  97.00 -38.04   58
 18  \w    -71.00 -24.00   0.50    0.32    -- -100.00  61.00-180.00   94
 19  \w    -82.00 -23.00   0.50    0.32    -- -100.00 111.00  30.00  118
 20  \w    -51.00 -21.00   0.50    0.32    -- -100.00  45.00 150.00   60
 21  \w    -51.00 -21.00   0.50    0.32    -- -100.00  45.00 120.00   60
 22  \w   -105.00 -24.00   0.50    0.32    -- -100.00  77.00 -30.00  162
 23  \w   -105.00 -24.00   0.50    0.32    -- -100.00  77.00 -30.00  162
 24  \w     61.00 151.00   0.50    0.32    --  121.50-178.00  60.00  180
 25  \w     61.00 151.00   0.50    0.32    --  121.50-178.00  60.00  180
 26  \w     45.00 108.00   0.50    0.32    --  121.50-111.00 120.00  126
 27  \w     45.00 108.00   0.50    0.32    --  121.50-111.00  60.00  126
 28  \w     92.00 178.00   0.50    0.32    --  121.50  45.00 120.00  172
 29  \w     41.00 106.00   0.50    0.32    --  121.50 -95.00   0.00  130
 30  \w     45.00 108.00   0.50    0.32    --  121.50-111.00-120.00  126
 31  \w     92.00 178.00   0.50    0.32    --  121.50  61.00 120.00  172
 32  \w     61.00 151.00   0.50    0.32    --  121.50-178.00  90.00  180
 33  \w     45.00 108.00   0.50    0.32    --  121.50-111.00-150.00  126
 34  \w     92.00 178.00   0.50    0.32    --  121.50  61.00-120.00  172
 35  \w     41.00 106.00   0.50    0.32    --  121.50 -95.00  90.00  130
 36  \w     41.00 106.00   0.50    0.32    --  121.50 -95.00 -30.00  130
 37  \w    103.00 178.00   0.50    0.32    --  121.50 111.00   0.00  150
 38  \w     87.00 178.00   0.50    0.32    --  121.50  77.00-180.00  182
 39  \w     92.00 178.00   0.50    0.32    --  121.50  61.00-150.00  172
 40  \w     92.00 178.00   0.50    0.32    --  121.50  61.00-150.00  172
 41  \w     45.00 108.00   0.50    0.32    --  121.50-111.00-180.00  126
 42  \w     92.00 178.00   0.50    0.32    --  121.50  45.00-180.00  172
 43  \w     63.00 146.00   0.50    0.32    --  121.50 178.00  30.00  166
 44  \w     92.00 178.00   0.50    0.32    --  121.50  45.00  30.00  172
 45  \w     45.00 108.00   0.50    0.32    --  121.50-111.00   0.00  126
 46  \w     45.00 108.00   0.50    0.32    --  121.50-111.00 -60.00  126
 47  \w     47.00 105.00   0.50    0.32    --  121.50 -77.00  90.00  116
 48  \w     45.00 108.00   0.50    0.32    --  121.50-111.00  90.00  126
 49  \w     45.00 108.00   0.50    0.32    --  121.50-111.00  90.00  126
 50  \w     47.00 105.00   0.50    0.32    --  121.50 -77.00  30.00  116
 51  \w     42.00 178.00   0.50    0.32    --  121.50  15.00  60.00  272
 52  \w     41.00 106.00   0.50    0.32    --  121.50 -95.00 -60.00  130
 53  \w     92.00 178.00   0.50    0.32    --  121.50  45.00 120.00  172
 54  \w     84.00 178.00   0.50    0.32    --  121.50  30.00-180.00  188
 55  \w     42.00 178.00   0.50    0.32    --  121.50  15.00  60.00  272
 56  \w     47.00 105.00   0.50    0.32    --  121.50 -77.00 -60.00  116
 57  \w     47.00 105.00   0.50    0.32    --  121.50 -77.00   0.00  116
 58  \w     45.00 158.00   0.50    0.32    --  121.50 -81.00 153.57  226
 59  \w     87.00 178.00   0.50    0.32    --  121.50  77.00-120.00  182
 60  \w     51.00  98.00   0.50    0.32    --  121.50 -79.00-174.39   94
 61  \w    129.00 154.00   0.50    0.32    --  121.50 -79.00-174.39   50
 62  \w     76.00 107.00   0.50    0.32    --  121.50-111.00  30.00   62
 63  \w     80.00 106.00   0.50    0.32    --  121.50 -95.00-150.00   52
 64  \w     71.00  97.00   0.50    0.32    --  121.50 -95.00  60.00   52
 65  \w     52.00 103.00   0.50    0.32    --  121.50 -95.00 150.00  102
 66  \w    103.00 137.00   0.50    0.32    --  121.50 111.00-120.00   68
 67  \w    141.00 167.00   0.50    0.32    --  121.50 111.00 -90.00   52
 68  \w     42.00  76.00   0.50    0.32    --  121.50 -95.00  30.00   68
 69  \w    151.00 177.00   0.50    0.32    --  121.50  61.00  90.00   52
 70  \w    128.00 157.00   0.50    0.32    --  121.50 -79.00 132.03   58
 71  \w     49.00  75.00   0.50    0.32    --  121.50 -79.00 132.03   52
 72  \w     96.00 149.00   0.50    0.32    --  121.50-178.00   0.00  106
 73  \w     88.00 166.00   0.50    0.32    --  121.50  30.00   0.00  156
 74  \w     92.00 144.00   0.50    0.32    --  121.50  45.00-120.00  104
 75  \w    132.00 158.00   0.50    0.32    --  121.50 -81.00 153.57   52
 76  \w    119.00 145.00   0.50    0.32    --  121.50 -81.00 107.62   52
 77  \w    130.00 160.00   0.50    0.32    --  121.50 -85.00 -78.72   60
 78  \w    120.00 178.00   0.50    0.32    --  121.50  45.00  90.00  116
;
_diffrn_measurement_device 'four-circle diffractometer'
_diffrn_measurement_device_type 'XtaLAB Synergy, Dualflex, HyPix'
_diffrn_measurement_method '\w scans'
_diffrn_orient_matrix_type 'CrysAlisPro convention (1999,Acta A55,543-557)'
_diffrn_orient_matrix_UB_11 -0.1606401000
_diffrn_orient_matrix_UB_12 -0.0957605000
_diffrn_orient_matrix_UB_13 0.0137594000
_diffrn_orient_matrix_UB_21 0.0990875000
_diffrn_orient_matrix_UB_22 -0.1293924000
_diffrn_orient_matrix_UB_23 0.0184238000
_diffrn_orient_matrix_UB_31 0.0404039000
_diffrn_orient_matrix_UB_32 0.0708631000
_diffrn_orient_matrix_UB_33 0.0893575000
_diffrn_radiation_monochromator mirror
_diffrn_radiation_probe x-ray
_diffrn_radiation_type 'Cu K\a'
_diffrn_radiation_wavelength 1.54184
_diffrn_reflns_av_R_equivalents 0.0362
_diffrn_reflns_av_unetI/netI 0.0214
_diffrn_reflns_Laue_measured_fraction_full 0.999
_diffrn_reflns_Laue_measured_fraction_max 0.992
_diffrn_reflns_limit_h_max 10
_diffrn_reflns_limit_h_min -10
_diffrn_reflns_limit_k_max 11
_diffrn_reflns_limit_k_min -11
_diffrn_reflns_limit_l_max 21
_diffrn_reflns_limit_l_min -18
_diffrn_reflns_number 32044
_diffrn_reflns_point_group_measured_fraction_full 0.999
_diffrn_reflns_point_group_measured_fraction_max 0.992
_diffrn_reflns_theta_full 67.684
_diffrn_reflns_theta_max 80.264
_diffrn_reflns_theta_min 2.646
_diffrn_source 'micro-focus sealed X-ray tube'
_diffrn_source_type 'PhotonJet (Cu) X-ray Source'
_exptl_absorpt_coefficient_mu 12.441
_exptl_absorpt_correction_T_max 1.00000
_exptl_absorpt_correction_T_min 0.64767
_exptl_absorpt_correction_type multi-scan
_exptl_absorpt_process_details
;
CrysAlisPro 1.171.43.141a (Rigaku Oxford Diffraction, 2024)
Empirical absorption correction using spherical harmonics,
implemented in SCALE3 ABSPACK scaling algorithm.
;
_exptl_crystal_colour yellow
_exptl_crystal_density_diffrn 1.600
_exptl_crystal_density_method 'not measured'
_exptl_crystal_description block
_exptl_crystal_F_000 584
_exptl_crystal_size_max 0.047
_exptl_crystal_size_mid 0.044
_exptl_crystal_size_min 0.021
_refine_diff_density_max 0.524
_refine_diff_density_min -0.705
_refine_diff_density_rms 0.080
_refine_ls_extinction_coef 0.00058(9)
_refine_ls_extinction_expression Fc^*^=kFc[1+0.001xFc^2^\l^3^/sin(2\q)]^-1/4^
_refine_ls_extinction_method 'SHELXL-2018/3 (Sheldrick 2018)'
_refine_ls_goodness_of_fit_ref 1.053
_refine_ls_hydrogen_treatment mixed
_refine_ls_matrix_type full
_refine_ls_number_parameters 320
_refine_ls_number_reflns 5288
_refine_ls_number_restraints 2
_refine_ls_restrained_S_all 1.053
_refine_ls_R_factor_all 0.0244
_refine_ls_R_factor_gt 0.0242
_refine_ls_shift/su_max 0.001
_refine_ls_shift/su_mean 0.000
_refine_ls_structure_factor_coef Fsqd
_refine_ls_weighting_details 'w=1/[\s^2^(Fo^2^)+(0.0321P)^2^+1.5310P] where P=(Fo^2^+2Fc^2^)/3'
_refine_ls_weighting_scheme calc
_refine_ls_wR_factor_gt 0.0625
_refine_ls_wR_factor_ref 0.0627
_reflns_Friedel_coverage 0.000
_reflns_number_gt 5247
_reflns_number_total 5288
_reflns_threshold_expression 'I > 2\s(I)'
_cod_data_source_file d5ob00264h2.cif
_cod_data_source_block am-161
_cod_depositor_comments 'Adding full bibliography for 7160480--7160482.cif.'
_cod_database_code 7160481
_shelx_shelxl_version_number 2018/3
_chemical_oxdiff_formula C22H18ClN4OSI
_chemical_oxdiff_usercomment AM-161
_shelx_space_group_comment
;
The symmetry employed for this shelxl refinement is uniquely defined
by the following loop, which should always be used as a source of
symmetry information in preference to the above space-group names.
They are only intended as comments.
;
_shelx_estimated_absorpt_t_max 0.780
_shelx_estimated_absorpt_t_min 0.592
_olex2_refinement_description
;
1. Fixed Uiso
 At 1.2 times of:
  All C(H) groups
 At 1.5 times of:
  All C(H,H,H) groups
2. Restrained distances
 H4B-N4
 0.87 with sigma of 0.02
 H4A-N4
 0.87 with sigma of 0.02
3.a Aromatic/amide H refined with riding coordinates:
 C3(H3), C7(H7), C8(H8), C9(H9), C10(H10), C18(H18), C19(H19), C21(H21),
 C22(H22)
3.b Idealised Me refined as rotating group:
 C12(H12A,H12B,H12C), C15(H15A,H15B,H15C)
;
_olex2_submission_special_instructions 'No special instructions were received'
_oxdiff_exptl_absorpt_empirical_details
;
Empirical correction (ABSPACK) includes:
- Absorption correction using spherical harmonics
- Frame scaling
;
_oxdiff_exptl_absorpt_empirical_full_max 1.446
_oxdiff_exptl_absorpt_empirical_full_min 0.802

loop_
_space_group_symop_operation_xyz
'x, y, z'
'-x, -y, -z'

loop_
_atom_site_label
_atom_site_type_symbol
_atom_site_fract_x
_atom_site_fract_y
_atom_site_fract_z
_atom_site_U_iso_or_equiv
_atom_site_adp_type
_atom_site_occupancy
_atom_site_site_symmetry_order
_atom_site_calc_flag
_atom_site_refinement_flags_posn
_atom_site_refinement_flags_adp
_atom_site_refinement_flags_occupancy
_atom_site_disorder_assembly
_atom_site_disorder_group
I1 I 1.28195(2) 0.35296(2) 0.82565(2) 0.01784(6) Uani 1 1 d . . . . .
Cl1 Cl 0.49305(8) 0.77231(8) 0.47297(3) 0.03016(13) Uani 1 1 d . . . . .
S1 S 0.74014(6) 0.64555(6) 0.95704(3) 0.01527(10) Uani 1 1 d . . . . .
O1 O 1.0153(2) 0.5929(2) 0.88786(10) 0.0186(3) Uani 1 1 d . . . . .
H1 H 1.071(5) 0.544(4) 0.878(2) 0.032(10) Uiso 1 1 d . . . . .
N1 N 1.0029(2) 0.7852(2) 0.75278(11) 0.0172(4) Uani 1 1 d . . . . .
N2 N 0.9322(3) 0.5550(2) 0.61217(12) 0.0245(4) Uani 1 1 d . . . . .
N3 N 0.5168(2) 0.7601(2) 0.87467(11) 0.0142(3) Uani 1 1 d . . . . .
N4 N 0.4833(3) 0.7646(2) 1.00836(12) 0.0191(4) Uani 1 1 d D . . . .
H4A H 0.523(4) 0.737(3) 1.0527(13) 0.018(7) Uiso 1 1 d D . . . .
H4B H 0.400(3) 0.811(4) 1.005(2) 0.031(9) Uiso 1 1 d D . . . .
C1 C 0.8810(3) 0.5772(2) 0.82172(13) 0.0154(4) Uani 1 1 d . . . . .
C2 C 0.8181(3) 0.4100(2) 0.78296(14) 0.0182(4) Uani 1 1 d . . . . .
C3 C 0.8274(3) 0.3886(3) 0.70509(15) 0.0224(5) Uani 1 1 d . . . . .
H3 H 0.791818 0.294309 0.669776 0.027 Uiso 1 1 calc R U . . .
C4 C 0.8995(3) 0.5299(3) 0.68193(13) 0.0189(4) Uani 1 1 d . . . . .
C5 C 0.9340(3) 0.6462(2) 0.75142(13) 0.0148(4) Uani 1 1 d . . . . .
C6 C 1.0432(3) 0.8161(3) 0.68040(13) 0.0189(4) Uani 1 1 d . . . . .
C7 C 1.1207(3) 0.9644(3) 0.67620(15) 0.0251(5) Uani 1 1 d . . . . .
H7 H 1.144622 1.041186 0.722340 0.030 Uiso 1 1 calc R U . . .
C8 C 1.1616(3) 0.9973(3) 0.60491(17) 0.0304(6) Uani 1 1 d . . . . .
H8 H 1.214410 1.097087 0.602099 0.037 Uiso 1 1 calc R U . . .
C9 C 1.1261(4) 0.8849(3) 0.53650(16) 0.0308(6) Uani 1 1 d . . . . .
H9 H 1.155303 0.909490 0.487785 0.037 Uiso 1 1 calc R U . . .
C10 C 1.0499(4) 0.7402(3) 0.53874(15) 0.0298(6) Uani 1 1 d . . . . .
H10 H 1.026106 0.665389 0.491772 0.036 Uiso 1 1 calc R U . . .
C11 C 1.0067(3) 0.7024(3) 0.61102(14) 0.0219(5) Uani 1 1 d . . . . .
C12 C 0.7603(3) 0.2957(3) 0.83233(16) 0.0245(5) Uani 1 1 d . . . . .
H12A H 0.844640 0.302885 0.880747 0.037 Uiso 1 1 calc R U . . .
H12B H 0.744263 0.192870 0.801231 0.037 Uiso 1 1 calc R U . . .
H12C H 0.654069 0.316263 0.847464 0.037 Uiso 1 1 calc R U . . .
C13 C 0.7465(3) 0.6505(2) 0.85594(12) 0.0145(4) Uani 1 1 d . . . . .
C14 C 0.5621(3) 0.7300(2) 0.94823(13) 0.0150(4) Uani 1 1 d . . . . .
C15 C 0.3753(3) 0.8410(3) 0.85504(14) 0.0197(4) Uani 1 1 d . . . . .
H15A H 0.400346 0.944475 0.885925 0.030 Uiso 1 1 calc R U . . .
H15B H 0.274380 0.785966 0.868395 0.030 Uiso 1 1 calc R U . . .
H15C H 0.356568 0.846796 0.797689 0.030 Uiso 1 1 calc R U . . .
C16 C 0.6194(3) 0.7131(2) 0.82064(12) 0.0144(4) Uani 1 1 d . . . . .
C17 C 0.5788(3) 0.7311(2) 0.73488(13) 0.0150(4) Uani 1 1 d . . . . .
C18 C 0.6462(3) 0.8637(3) 0.70963(14) 0.0220(5) Uani 1 1 d . . . . .
H18 H 0.711972 0.945173 0.747835 0.026 Uiso 1 1 calc R U . . .
C19 C 0.6178(3) 0.8776(3) 0.62880(15) 0.0249(5) Uani 1 1 d . . . . .
H19 H 0.664545 0.967460 0.611390 0.030 Uiso 1 1 calc R U . . .
C20 C 0.5206(3) 0.7584(3) 0.57456(13) 0.0213(5) Uani 1 1 d . . . . .
C21 C 0.4487(3) 0.6271(3) 0.59798(14) 0.0237(5) Uani 1 1 d . . . . .
H21 H 0.380390 0.547425 0.559580 0.028 Uiso 1 1 calc R U . . .
C22 C 0.4783(3) 0.6135(3) 0.67903(14) 0.0211(4) Uani 1 1 d . . . . .
H22 H 0.429788 0.523980 0.696120 0.025 Uiso 1 1 calc R U . . .
O2 O 0.2257(2) 0.9458(2) 1.02305(11) 0.0203(3) Uani 1 1 d . . . . .
H2A H 0.182(4) 0.973(4) 0.987(2) 0.026(8) Uiso 1 1 d . . . . .
H2B H 0.165(5) 0.942(4) 1.051(2) 0.038(10) Uiso 1 1 d . . . . .
O3 O 0.0383(2) 1.0298(2) 0.88508(10) 0.0203(3) Uani 1 1 d . . . . .
H3A H 0.033(4) 0.968(4) 0.848(2) 0.028(9) Uiso 1 1 d . . . . .
H3B H 0.084(4) 1.098(4) 0.8729(19) 0.021(8) Uiso 1 1 d . . . . .

loop_
_atom_site_aniso_label
_atom_site_aniso_U_11
_atom_site_aniso_U_22
_atom_site_aniso_U_33
_atom_site_aniso_U_23
_atom_site_aniso_U_13
_atom_site_aniso_U_12
I1 0.01606(8) 0.02030(8) 0.01808(8) 0.00408(5) 0.00426(5) 0.00375(5)
Cl1 0.0349(3) 0.0430(3) 0.0154(2) 0.0111(2) 0.0055(2) 0.0086(3)
S1 0.0162(2) 0.0190(2) 0.0120(2) 0.00267(18) 0.00363(18) 0.00603(18)
O1 0.0162(8) 0.0238(8) 0.0160(7) 0.0020(6) 0.0010(6) 0.0072(7)
N1 0.0163(9) 0.0210(9) 0.0143(8) 0.0018(7) 0.0036(7) 0.0030(7)
N2 0.0292(11) 0.0272(10) 0.0164(9) -0.0022(8) 0.0060(8) 0.0055(8)
N3 0.0129(8) 0.0144(8) 0.0149(8) 0.0005(6) 0.0026(7) 0.0028(6)
N4 0.0197(9) 0.0248(10) 0.0161(9) 0.0047(7) 0.0067(7) 0.0091(8)
C1 0.0145(10) 0.0175(10) 0.0142(10) 0.0013(8) 0.0030(8) 0.0040(8)
C2 0.0142(10) 0.0156(10) 0.0246(11) 0.0003(8) 0.0035(8) 0.0044(8)
C3 0.0219(11) 0.0186(11) 0.0237(12) -0.0041(9) 0.0031(9) 0.0018(9)
C4 0.0175(10) 0.0217(11) 0.0163(10) -0.0023(8) 0.0028(8) 0.0050(8)
C5 0.0118(9) 0.0196(10) 0.0134(9) 0.0011(8) 0.0032(7) 0.0037(8)
C6 0.0163(10) 0.0262(11) 0.0153(10) 0.0036(9) 0.0046(8) 0.0050(9)
C7 0.0265(12) 0.0293(12) 0.0199(11) 0.0057(9) 0.0060(9) 0.0016(10)
C8 0.0269(13) 0.0364(14) 0.0321(14) 0.0151(11) 0.0106(11) 0.0038(11)
C9 0.0333(14) 0.0453(16) 0.0232(12) 0.0158(11) 0.0166(11) 0.0152(12)
C10 0.0356(14) 0.0416(15) 0.0169(11) 0.0057(10) 0.0108(10) 0.0144(12)
C11 0.0225(11) 0.0296(12) 0.0154(10) 0.0029(9) 0.0059(9) 0.0088(9)
C12 0.0269(12) 0.0184(11) 0.0308(13) 0.0048(9) 0.0106(10) 0.0053(9)
C13 0.0174(10) 0.0150(9) 0.0120(9) 0.0013(7) 0.0049(8) 0.0035(8)
C14 0.0137(9) 0.0147(9) 0.0165(10) 0.0015(7) 0.0035(8) 0.0015(7)
C15 0.0159(10) 0.0261(11) 0.0189(10) 0.0038(9) 0.0041(8) 0.0086(9)
C16 0.0146(9) 0.0147(9) 0.0139(10) 0.0011(7) 0.0039(8) 0.0018(8)
C17 0.0141(9) 0.0181(10) 0.0136(10) 0.0029(8) 0.0030(8) 0.0048(8)
C18 0.0267(12) 0.0168(10) 0.0206(11) 0.0032(8) 0.0006(9) 0.0013(9)
C19 0.0282(12) 0.0232(11) 0.0242(12) 0.0105(9) 0.0034(10) 0.0021(10)
C20 0.0217(11) 0.0300(12) 0.0143(10) 0.0065(9) 0.0032(8) 0.0086(9)
C21 0.0250(12) 0.0266(12) 0.0168(11) 0.0018(9) 0.0005(9) 0.0004(9)
C22 0.0215(11) 0.0212(11) 0.0186(11) 0.0035(9) 0.0014(9) -0.0017(9)
O2 0.0198(8) 0.0247(8) 0.0195(8) 0.0058(7) 0.0073(7) 0.0078(7)
O3 0.0255(9) 0.0188(8) 0.0179(8) 0.0020(7) 0.0097(7) 0.0025(7)

loop_
_atom_type_symbol
_atom_type_description
_atom_type_scat_dispersion_real
_atom_type_scat_dispersion_imag
_atom_type_scat_source
C C 0.0181 0.0091 'International Tables Vol C Tables 4.2.6.8 and 6.1.1.4'
H H 0.0000 0.0000 'International Tables Vol C Tables 4.2.6.8 and 6.1.1.4'
Cl Cl 0.3639 0.7018 'International Tables Vol C Tables 4.2.6.8 and 6.1.1.4'
I I -0.3257 6.8362 'International Tables Vol C Tables 4.2.6.8 and 6.1.1.4'
N N 0.0311 0.0180 'International Tables Vol C Tables 4.2.6.8 and 6.1.1.4'
O O 0.0492 0.0322 'International Tables Vol C Tables 4.2.6.8 and 6.1.1.4'
S S 0.3331 0.5567 'International Tables Vol C Tables 4.2.6.8 and 6.1.1.4'

loop_
_geom_angle_atom_site_label_1
_geom_angle_atom_site_label_2
_geom_angle_atom_site_label_3
_geom_angle
_geom_angle_site_symmetry_1
_geom_angle_site_symmetry_3
_geom_angle_publ_flag
C14 S1 C13 89.98(10) . . ?
C1 O1 H1 109(3) . . ?
C5 N1 C6 114.65(19) . . ?
C4 N2 C11 114.5(2) . . ?
C14 N3 C15 121.28(18) . . ?
C14 N3 C16 114.18(18) . . ?
C16 N3 C15 124.50(18) . . ?
H4A N4 H4B 120(3) . . ?
C14 N4 H4A 115(2) . . ?
C14 N4 H4B 124(2) . . ?
O1 C1 C2 112.61(18) . . ?
O1 C1 C5 112.77(18) . . ?
O1 C1 C13 104.75(17) . . ?
C5 C1 C2 101.39(17) . . ?
C13 C1 C2 112.03(18) . . ?
C13 C1 C5 113.58(18) . . ?
C3 C2 C1 111.2(2) . . ?
C3 C2 C12 128.7(2) . . ?
C12 C2 C1 120.1(2) . . ?
C2 C3 H3 124.7 . . ?
C2 C3 C4 110.6(2) . . ?
C4 C3 H3 124.7 . . ?
N2 C4 C3 129.1(2) . . ?
N2 C4 C5 123.1(2) . . ?
C5 C4 C3 107.8(2) . . ?
N1 C5 C1 126.75(19) . . ?
N1 C5 C4 124.3(2) . . ?
C4 C5 C1 108.97(19) . . ?
N1 C6 C7 118.8(2) . . ?
N1 C6 C11 121.4(2) . . ?
C7 C6 C11 119.8(2) . . ?
C6 C7 H7 120.2 . . ?
C8 C7 C6 119.7(2) . . ?
C8 C7 H7 120.2 . . ?
C7 C8 H8 119.7 . . ?
C7 C8 C9 120.5(3) . . ?
C9 C8 H8 119.7 . . ?
C8 C9 H9 119.5 . . ?
C10 C9 C8 121.0(2) . . ?
C10 C9 H9 119.5 . . ?
C9 C10 H10 120.0 . . ?
C9 C10 C11 119.9(2) . . ?
C11 C10 H10 120.0 . . ?
N2 C11 C6 122.0(2) . . ?
N2 C11 C10 118.9(2) . . ?
C10 C11 C6 119.0(2) . . ?
C2 C12 H12A 109.5 . . ?
C2 C12 H12B 109.5 . . ?
C2 C12 H12C 109.5 . . ?
H12A C12 H12B 109.5 . . ?
H12A C12 H12C 109.5 . . ?
H12B C12 H12C 109.5 . . ?
C1 C13 S1 117.03(15) . . ?
C16 C13 S1 111.81(16) . . ?
C16 C13 C1 131.01(19) . . ?
N3 C14 S1 112.00(16) . . ?
N4 C14 S1 123.77(17) . . ?
N4 C14 N3 124.2(2) . . ?
N3 C15 H15A 109.5 . . ?
N3 C15 H15B 109.5 . . ?
N3 C15 H15C 109.5 . . ?
H15A C15 H15B 109.5 . . ?
H15A C15 H15C 109.5 . . ?
H15B C15 H15C 109.5 . . ?
N3 C16 C17 120.43(18) . . ?
C13 C16 N3 111.99(18) . . ?
C13 C16 C17 127.55(19) . . ?
C18 C17 C16 120.0(2) . . ?
C22 C17 C16 120.3(2) . . ?
C22 C17 C18 119.6(2) . . ?
C17 C18 H18 119.7 . . ?
C19 C18 C17 120.5(2) . . ?
C19 C18 H18 119.7 . . ?
C18 C19 H19 120.7 . . ?
C20 C19 C18 118.7(2) . . ?
C20 C19 H19 120.7 . . ?
C19 C20 Cl1 118.63(19) . . ?
C19 C20 C21 122.1(2) . . ?
C21 C20 Cl1 119.20(19) . . ?
C20 C21 H21 120.5 . . ?
C20 C21 C22 118.9(2) . . ?
C22 C21 H21 120.5 . . ?
C17 C22 C21 120.1(2) . . ?
C17 C22 H22 120.0 . . ?
C21 C22 H22 120.0 . . ?
H2A O2 H2B 106(4) . . ?
H3A O3 H3B 102(3) . . ?

loop_
_geom_bond_atom_site_label_1
_geom_bond_atom_site_label_2
_geom_bond_distance
_geom_bond_site_symmetry_2
_geom_bond_publ_flag
Cl1 C20 1.744(2) . ?
S1 C13 1.748(2) . ?
S1 C14 1.726(2) . ?
O1 H1 0.70(4) . ?
O1 C1 1.426(3) . ?
N1 C5 1.291(3) . ?
N1 C6 1.387(3) . ?
N2 C4 1.308(3) . ?
N2 C11 1.382(3) . ?
N3 C14 1.331(3) . ?
N3 C15 1.466(3) . ?
N3 C16 1.406(3) . ?
N4 H4A 0.858(17) . ?
N4 H4B 0.842(18) . ?
N4 C14 1.324(3) . ?
C1 C2 1.537(3) . ?
C1 C5 1.524(3) . ?
C1 C13 1.510(3) . ?
C2 C3 1.338(3) . ?
C2 C12 1.491(3) . ?
C3 H3 0.9500 . ?
C3 C4 1.456(3) . ?
C4 C5 1.434(3) . ?
C6 C7 1.409(3) . ?
C6 C11 1.419(3) . ?
C7 H7 0.9500 . ?
C7 C8 1.377(3) . ?
C8 H8 0.9500 . ?
C8 C9 1.401(4) . ?
C9 H9 0.9500 . ?
C9 C10 1.369(4) . ?
C10 H10 0.9500 . ?
C10 C11 1.413(3) . ?
C12 H12A 0.9800 . ?
C12 H12B 0.9800 . ?
C12 H12C 0.9800 . ?
C13 C16 1.347(3) . ?
C15 H15A 0.9800 . ?
C15 H15B 0.9800 . ?
C15 H15C 0.9800 . ?
C16 C17 1.490(3) . ?
C17 C18 1.394(3) . ?
C17 C22 1.394(3) . ?
C18 H18 0.9500 . ?
C18 C19 1.393(3) . ?
C19 H19 0.9500 . ?
C19 C20 1.379(4) . ?
C20 C21 1.381(3) . ?
C21 H21 0.9500 . ?
C21 C22 1.397(3) . ?
C22 H22 0.9500 . ?
O2 H2A 0.76(4) . ?
O2 H2B 0.75(4) . ?
O3 H3A 0.77(4) . ?
O3 H3B 0.74(4) . ?

loop_
_geom_hbond_atom_site_label_D
_geom_hbond_atom_site_label_H
_geom_hbond_atom_site_label_A
_geom_hbond_distance_DH
_geom_hbond_distance_HA
_geom_hbond_distance_DA
_geom_hbond_angle_DHA
_geom_hbond_site_symmetry_A
_geom_hbond_publ_flag
O1 H1 I1 0.70(4) 2.75(4) 3.4496(17) 175(4) . yes
N4 H4A I1 0.858(17) 2.701(19) 3.539(2) 165(3) 2_767 yes
N4 H4B O2 0.842(18) 2.024(19) 2.851(3) 167(3) . yes
O2 H2A O3 0.76(4) 2.10(4) 2.856(3) 174(3) . yes
O2 H2B O3 0.75(4) 2.16(4) 2.884(2) 165(4) 2_577 yes
O3 H3A N1 0.77(4) 2.11(4) 2.879(3) 175(3) 1_455 yes
O3 H3B I1 0.74(4) 2.91(4) 3.6471(19) 176(3) 1_465 yes

loop_
_geom_torsion_atom_site_label_1
_geom_torsion_atom_site_label_2
_geom_torsion_atom_site_label_3
_geom_torsion_atom_site_label_4
_geom_torsion
_geom_torsion_site_symmetry_1
_geom_torsion_site_symmetry_2
_geom_torsion_site_symmetry_3
_geom_torsion_site_symmetry_4
_geom_torsion_publ_flag
Cl1 C20 C21 C22 176.79(19) . . . . ?
S1 C13 C16 N3 0.9(2) . . . . ?
S1 C13 C16 C17 -177.23(18) . . . . ?
O1 C1 C2 C3 -122.8(2) . . . . ?
O1 C1 C2 C12 56.2(3) . . . . ?
O1 C1 C5 N1 -56.4(3) . . . . ?
O1 C1 C5 C4 122.0(2) . . . . ?
O1 C1 C13 S1 -29.1(2) . . . . ?
O1 C1 C13 C16 155.7(2) . . . . ?
N1 C6 C7 C8 -180.0(2) . . . . ?
N1 C6 C11 N2 -1.2(4) . . . . ?
N1 C6 C11 C10 179.7(2) . . . . ?
N2 C4 C5 N1 -1.4(4) . . . . ?
N2 C4 C5 C1 -179.8(2) . . . . ?
N3 C16 C17 C18 91.2(3) . . . . ?
N3 C16 C17 C22 -91.1(3) . . . . ?
C1 C2 C3 C4 1.9(3) . . . . ?
C1 C13 C16 N3 176.3(2) . . . . ?
C1 C13 C16 C17 -1.8(4) . . . . ?
C2 C1 C5 N1 -177.0(2) . . . . ?
C2 C1 C5 C4 1.4(2) . . . . ?
C2 C1 C13 S1 93.2(2) . . . . ?
C2 C1 C13 C16 -82.0(3) . . . . ?
C2 C3 C4 N2 178.4(2) . . . . ?
C2 C3 C4 C5 -0.9(3) . . . . ?
C3 C4 C5 N1 178.1(2) . . . . ?
C3 C4 C5 C1 -0.4(2) . . . . ?
C4 N2 C11 C6 -0.3(3) . . . . ?
C4 N2 C11 C10 178.8(2) . . . . ?
C5 N1 C6 C7 -179.3(2) . . . . ?
C5 N1 C6 C11 1.3(3) . . . . ?
C5 C1 C2 C3 -2.0(2) . . . . ?
C5 C1 C2 C12 177.0(2) . . . . ?
C5 C1 C13 S1 -152.61(16) . . . . ?
C5 C1 C13 C16 32.2(3) . . . . ?
C6 N1 C5 C1 178.1(2) . . . . ?
C6 N1 C5 C4 -0.1(3) . . . . ?
C6 C7 C8 C9 0.3(4) . . . . ?
C7 C6 C11 N2 179.4(2) . . . . ?
C7 C6 C11 C10 0.3(4) . . . . ?
C7 C8 C9 C10 0.1(4) . . . . ?
C8 C9 C10 C11 -0.3(4) . . . . ?
C9 C10 C11 N2 -179.0(2) . . . . ?
C9 C10 C11 C6 0.1(4) . . . . ?
C11 N2 C4 C3 -177.8(2) . . . . ?
C11 N2 C4 C5 1.5(3) . . . . ?
C11 C6 C7 C8 -0.5(4) . . . . ?
C12 C2 C3 C4 -176.9(2) . . . . ?
C13 S1 C14 N3 -1.03(17) . . . . ?
C13 S1 C14 N4 -179.1(2) . . . . ?
C13 C1 C2 C3 119.4(2) . . . . ?
C13 C1 C2 C12 -61.6(3) . . . . ?
C13 C1 C5 N1 62.6(3) . . . . ?
C13 C1 C5 C4 -119.0(2) . . . . ?
C13 C16 C17 C18 -90.8(3) . . . . ?
C13 C16 C17 C22 86.9(3) . . . . ?
C14 S1 C13 C1 -176.08(17) . . . . ?
C14 S1 C13 C16 0.03(18) . . . . ?
C14 N3 C16 C13 -1.8(3) . . . . ?
C14 N3 C16 C17 176.53(19) . . . . ?
C15 N3 C14 S1 -175.92(16) . . . . ?
C15 N3 C14 N4 2.2(3) . . . . ?
C15 N3 C16 C13 175.8(2) . . . . ?
C15 N3 C16 C17 -5.8(3) . . . . ?
C16 N3 C14 S1 1.8(2) . . . . ?
C16 N3 C14 N4 179.9(2) . . . . ?
C16 C17 C18 C19 175.9(2) . . . . ?
C16 C17 C22 C21 -176.2(2) . . . . ?
C17 C18 C19 C20 0.6(4) . . . . ?
C18 C17 C22 C21 1.6(4) . . . . ?
C18 C19 C20 Cl1 -177.10(19) . . . . ?
C18 C19 C20 C21 1.0(4) . . . . ?
C19 C20 C21 C22 -1.3(4) . . . . ?
C20 C21 C22 C17 0.0(4) . . . . ?
C22 C17 C18 C19 -1.9(4) . . . . ?
